data_4338889
loop_
_publ_author_name
'Kumar, D. Krishna'
'Das, Amitava'
'Dastidar, Parthasarathi'

_publ_section_title
;
 Metalloporphyrin-based inclusion materials: exploiting ligating
 topologies and hydrogen-bonding backbones in generating new
 supramolecular architectures.
;
_journal_issue 18
_journal_name_full 'Inorganic chemistry'
_journal_page_first 7351
_journal_page_last 7361
_journal_paper_doi 10.1021/ic0702163
_journal_volume 46
_journal_year 2007
_chemical_formula_sum 'C62.33 H46.33 Cl N8 O Zn'
_chemical_formula_weight 1024.23
_chemical_name_systematic
; 
 ? 
;
_space_group_IT_number 148
_symmetry_cell_setting trigonal
_symmetry_space_group_name_Hall '-R 3'
_symmetry_space_group_name_H-M 'R -3 :H'
_atom_sites_solution_hydrogens geom
_atom_sites_solution_primary direct
_atom_sites_solution_secondary difmap
_audit_creation_method SHELXL-97
_cell_angle_alpha 90.00
_cell_angle_beta 90.00
_cell_angle_gamma 120.00
_cell_formula_units_Z 18
_cell_length_a 39.6465(13)
_cell_length_b 39.6465(13)
_cell_length_c 17.0551(12)
_cell_measurement_temperature 100(2)
_cell_volume 23216(2)
_computing_cell_refinement 'BRUKER AXS SMART 3'
_computing_data_collection 'BRUKER AXS SMART 3'
_computing_data_reduction 'BRUKER AXS SAINT'
_computing_molecular_graphics 'BRUKER SHELXLTL'
_computing_publication_material 'MERCURY 1.4'
_computing_structure_refinement 'SHELXL-97 (Sheldrick, 1997)'
_computing_structure_solution 'SHELXS-97 (Sheldrick, 1990)'
_diffrn_ambient_temperature 100(2)
_diffrn_detector_area_resol_mean 3
_diffrn_measured_fraction_theta_full 1.000
_diffrn_measured_fraction_theta_max 1.000
_diffrn_measurement_device_type 'BRUKER CCD AREA DETECTOR'
_diffrn_measurement_method 'PHI-OMEGA SCAN'
_diffrn_radiation_monochromator graphite
_diffrn_radiation_source 'fine-focus sealed tube'
_diffrn_radiation_type MoK\a
_diffrn_radiation_wavelength 0.71073
_diffrn_reflns_av_R_equivalents 0.0330
_diffrn_reflns_av_sigmaI/netI 0.0293
_diffrn_reflns_limit_h_max 45
_diffrn_reflns_limit_h_min -47
_diffrn_reflns_limit_k_max 47
_diffrn_reflns_limit_k_min -41
_diffrn_reflns_limit_l_max 20
_diffrn_reflns_limit_l_min -18
_diffrn_reflns_number 38435
_diffrn_reflns_theta_full 25.00
_diffrn_reflns_theta_max 25.00
_diffrn_reflns_theta_min 1.68
_exptl_absorpt_coefficient_mu 0.579
_exptl_absorpt_correction_T_max 0.9337
_exptl_absorpt_correction_T_min 0.8640
_exptl_absorpt_correction_type multi-scan
_exptl_absorpt_process_details SADABS
_exptl_crystal_colour PURPLE
_exptl_crystal_density_diffrn 1.319
_exptl_crystal_density_method 'not measured'
_exptl_crystal_description BLOCK
_exptl_crystal_F_000 9564
_exptl_crystal_size_max 0.26
_exptl_crystal_size_mid 0.22
_exptl_crystal_size_min 0.12
_refine_diff_density_max 0.992
_refine_diff_density_min -1.375
_refine_diff_density_rms 0.105
_refine_ls_extinction_method none
_refine_ls_goodness_of_fit_ref 0.965
_refine_ls_hydrogen_treatment constr
_refine_ls_matrix_type full
_refine_ls_number_parameters 650
_refine_ls_number_reflns 9092
_refine_ls_number_restraints 0
_refine_ls_restrained_S_all 0.965
_refine_ls_R_factor_all 0.0787
_refine_ls_R_factor_gt 0.0692
_refine_ls_shift/su_max 0.037
_refine_ls_shift/su_mean 0.002
_refine_ls_structure_factor_coef Fsqd
_refine_ls_weighting_details 'calc w=1/[\s^2^(Fo^2^)+(0.1436P)^2^+130.4677P] where P=(Fo^2^+2Fc^2^)/3'
_refine_ls_weighting_scheme calc
_refine_ls_wR_factor_gt 0.2063
_refine_ls_wR_factor_ref 0.2149
_reflns_number_gt 7356
_reflns_number_total 9092
_reflns_threshold_expression >2sigma(I)
_cod_data_source_file ic0702163-file003.cif
_cod_data_source_block kkb59cm
_cod_depositor_comments
;
The following automatic conversions were performed:

'_symmetry_cell_setting' value 'TRIGONAL' changed to 'trigonal'
according to
/usr/data/users/saulius/automatic-downloads/retrospective/ACS/lib/dictionaries/cif_core.dic
dictionary named 'cif_core.dic' version 2.4.2 from
2011-04-26.

'_exptl_absorpt_correction_type' value 'MULTI-SCAN'
changed to 'multi-scan' according to
/usr/data/users/saulius/automatic-downloads/retrospective/ACS/lib/dictionaries/cif_core.dic
dictionary named 'cif_core.dic' version 2.4.2 from 2011-04-26.

Automatic conversion script
Id: cif_fix_values 2281 2013-09-26 08:29:07Z andrius 
;
_cod_original_sg_symbol_H-M R-3
_cod_database_code 4338889

loop_
_symmetry_equiv_pos_as_xyz
'x, y, z'
'-y, x-y, z'
'-x+y, -x, z'
'x+2/3, y+1/3, z+1/3'
'-y+2/3, x-y+1/3, z+1/3'
'-x+y+2/3, -x+1/3, z+1/3'
'x+1/3, y+2/3, z+2/3'
'-y+1/3, x-y+2/3, z+2/3'
'-x+y+1/3, -x+2/3, z+2/3'
'-x, -y, -z'
'y, -x+y, -z'
'x-y, x, -z'
'-x+2/3, -y+1/3, -z+1/3'
'y+2/3, -x+y+1/3, -z+1/3'
'x-y+2/3, x+1/3, -z+1/3'
'-x+1/3, -y+2/3, -z+2/3'
'y+1/3, -x+y+2/3, -z+2/3'
'x-y+1/3, x+2/3, -z+2/3'

loop_
_atom_site_label
_atom_site_type_symbol
_atom_site_fract_x
_atom_site_fract_y
_atom_site_fract_z
_atom_site_U_iso_or_equiv
_atom_site_adp_type
_atom_site_occupancy
_atom_site_symmetry_multiplicity
_atom_site_calc_flag
_atom_site_refinement_flags
Zn1 Zn 0.219556(12) 0.041711(12) 0.49948(2) 0.03128(18) Uani 1 1 d .
N1 N 0.24108(9) 0.03121(9) 0.39703(19) 0.0330(7) Uani 1 1 d .
C2 C 0.21967(11) 0.01091(11) 0.3324(2) 0.0353(8) Uani 1 1 d .
C3 C 0.24521(12) 0.01546(12) 0.2689(2) 0.0385(9) Uani 1 1 d .
H3 H 0.2378 0.0045 0.2180 0.046 Uiso 1 1 calc R
C4 C 0.28204(12) 0.03837(12) 0.2955(2) 0.0377(9) Uani 1 1 d .
H4 H 0.3053 0.0465 0.2665 0.045 Uiso 1 1 calc R
C5 C 0.27937(11) 0.04804(10) 0.3750(2) 0.0321(8) Uani 1 1 d .
C6 C 0.31166(11) 0.06919(10) 0.4250(2) 0.0312(8) Uani 1 1 d .
C7 C 0.35124(11) 0.08484(11) 0.3909(2) 0.0341(8) Uani 1 1 d .
C8 C 0.36473(13) 0.11372(13) 0.3333(2) 0.0450(10) Uani 1 1 d .
H8 H 0.3485 0.1234 0.3158 0.054 Uiso 1 1 calc R
C9 C 0.40131(14) 0.12826(14) 0.3016(3) 0.0567(13) Uani 1 1 d .
H9 H 0.4101 0.1479 0.2625 0.068 Uiso 1 1 calc R
C10 C 0.42532(13) 0.11442(16) 0.3265(3) 0.0582(14) Uani 1 1 d .
H10 H 0.4506 0.1246 0.3044 0.070 Uiso 1 1 calc R
C11 C 0.41288(12) 0.08639(15) 0.3823(3) 0.0501(11) Uani 1 1 d .
H11 H 0.4297 0.0772 0.3994 0.060 Uiso 1 1 calc R
C12 C 0.37571(11) 0.07079(12) 0.4150(2) 0.0370(9) Uani 1 1 d .
H12 H 0.3671 0.0508 0.4533 0.044 Uiso 1 1 calc R
C13 C 0.30901(11) 0.07591(10) 0.5055(2) 0.0309(8) Uani 1 1 d .
C14 C 0.34218(11) 0.09653(11) 0.5564(2) 0.0346(8) Uani 1 1 d .
H14 H 0.3688 0.1068 0.5425 0.041 Uiso 1 1 calc R
C15 C 0.32827(11) 0.09851(11) 0.6277(2) 0.0337(8) Uani 1 1 d .
H15 H 0.3433 0.1103 0.6733 0.040 Uiso 1 1 calc R
C16 C 0.28657(11) 0.07949(10) 0.6217(2) 0.0316(8) Uani 1 1 d .
N17 N 0.27551(9) 0.06544(9) 0.54646(18) 0.0313(7) Uani 1 1 d .
C18 C 0.26128(11) 0.07587(10) 0.6826(2) 0.0329(8) Uani 1 1 d .
C19 C 0.27901(11) 0.09391(11) 0.7601(2) 0.0344(8) Uani 1 1 d .
C20 C 0.30470(11) 0.13376(11) 0.7671(2) 0.0369(9) Uani 1 1 d .
H20 H 0.3106 0.1499 0.7221 0.044 Uiso 1 1 calc R
C21 C 0.32182(13) 0.15042(13) 0.8381(2) 0.0428(9) Uani 1 1 d .
H21 H 0.3395 0.1776 0.8414 0.051 Uiso 1 1 calc R
C22 C 0.31313(15) 0.12736(15) 0.9044(3) 0.0528(11) Uani 1 1 d .
H22 H 0.3247 0.1386 0.9534 0.063 Uiso 1 1 calc R
C23 C 0.28738(17) 0.08773(15) 0.8982(3) 0.0574(13) Uani 1 1 d .
H23 H 0.2813 0.0718 0.9435 0.069 Uiso 1 1 calc R
C24 C 0.27054(14) 0.07119(13) 0.8277(2) 0.0446(10) Uani 1 1 d .
H1 H 0.2529 0.0440 0.8248 0.054 Uiso 1 1 calc R
C25 C 0.22014(11) 0.05577(11) 0.6768(2) 0.0351(8) Uani 1 1 d .
C26 C 0.19396(13) 0.05389(12) 0.7381(3) 0.0467(11) Uani 1 1 d .
H26 H 0.2012 0.0659 0.7882 0.056 Uiso 1 1 calc R
C27 C 0.15772(13) 0.03219(12) 0.7110(3) 0.0497(11) Uani 1 1 d .
H27 H 0.1344 0.0261 0.7382 0.060 Uiso 1 1 calc R
C28 C 0.16027(11) 0.01966(11) 0.6335(3) 0.0379(9) Uani 1 1 d .
N29 N 0.19897(9) 0.03582(9) 0.61333(19) 0.0337(7) Uani 1 1 d .
C30 C 0.12835(11) -0.00511(11) 0.5864(3) 0.0383(9) Uani 1 1 d .
C31 C 0.08822(7) -0.02326(9) 0.6215(2) 0.0465(10) Uani 1 1 d G
C32 C 0.08080(10) -0.04259(10) 0.6929(2) 0.0707(16) Uani 1 1 d G
H32 H 0.1010 -0.0444 0.7191 0.085 Uiso 1 1 calc R
C33 C 0.04387(13) -0.05923(11) 0.7260(2) 0.099(3) Uani 1 1 d G
H33 H 0.0388 -0.0724 0.7748 0.119 Uiso 1 1 calc R
C34 C 0.01436(9) -0.05653(12) 0.6877(3) 0.093(3) Uani 1 1 d G
H34 H -0.0109 -0.0679 0.7103 0.111 Uiso 1 1 calc R
C35 C 0.02178(8) -0.03720(13) 0.6163(3) 0.105(3) Uani 1 1 d G
H35 H 0.0016 -0.0354 0.5901 0.126 Uiso 1 1 calc R
C36 C 0.05872(10) -0.02056(11) 0.5832(2) 0.0796(18) Uani 1 1 d G
H36 H 0.0638 -0.0073 0.5344 0.096 Uiso 1 1 calc R
C37 C 0.13055(11) -0.01545(11) 0.5088(3) 0.0383(9) Uani 1 1 d .
C38 C 0.09851(13) -0.04372(14) 0.4626(3) 0.0508(11) Uani 1 1 d .
H38 H 0.0722 -0.0588 0.4794 0.061 Uiso 1 1 calc R
C39 C 0.11237(13) -0.04490(14) 0.3916(3) 0.0517(11) Uani 1 1 d .
H39 H 0.0977 -0.0607 0.3487 0.062 Uiso 1 1 calc R
C40 C 0.15362(12) -0.01768(12) 0.3926(2) 0.0397(9) Uani 1 1 d .
N41 N 0.16400(9) -0.00021(9) 0.4647(2) 0.0367(7) Uani 1 1 d .
C42 C 0.17870(12) -0.01180(11) 0.3299(2) 0.0381(9) Uani 1 1 d .
C43 C 0.16060(12) -0.03152(12) 0.2538(3) 0.0430(10) Uani 1 1 d .
C44 C 0.15915(12) -0.06510(13) 0.2301(3) 0.0425(9) Uani 1 1 d .
H44 H 0.1689 -0.0773 0.2639 0.051 Uiso 1 1 calc R
C45 C 0.14378(13) -0.08204(13) 0.1576(3) 0.0490(11) Uani 1 1 d .
H45 H 0.1439 -0.1050 0.1420 0.059 Uiso 1 1 calc R
C46 C 0.12872(15) -0.06581(16) 0.1096(3) 0.0602(13) Uani 1 1 d .
H46 H 0.1194 -0.0764 0.0590 0.072 Uiso 1 1 calc R
C47 C 0.1271(3) -0.0342(2) 0.1345(4) 0.113(3) Uani 1 1 d .
H47 H 0.1144 -0.0241 0.1030 0.136 Uiso 1 1 calc R
C48 C 0.1439(3) -0.0161(2) 0.2062(4) 0.106(3) Uani 1 1 d .
H48 H 0.1437 0.0068 0.2216 0.127 Uiso 1 1 calc R
N49 N 0.22507(9) 0.09619(9) 0.46517(18) 0.0324(7) Uani 1 1 d .
C50 C 0.23821(12) 0.12590(12) 0.5154(2) 0.0382(9) Uani 1 1 d .
H50 H 0.2403 0.1210 0.5692 0.046 Uiso 1 1 calc R
C51 C 0.24887(13) 0.16326(11) 0.4935(2) 0.0372(9) Uani 1 1 d .
H51 H 0.2577 0.1832 0.5320 0.045 Uiso 1 1 calc R
C52 C 0.24691(10) 0.17202(10) 0.4160(2) 0.0291(7) Uani 1 1 d .
C53 C 0.23071(15) 0.14089(12) 0.3644(2) 0.0498(12) Uani 1 1 d .
H53 H 0.2266 0.1447 0.3110 0.060 Uiso 1 1 calc R
C54 C 0.22060(15) 0.10437(12) 0.3919(3) 0.0499(11) Uani 1 1 d .
H54 H 0.2096 0.0834 0.3555 0.060 Uiso 1 1 calc R
N55 N 0.26086(9) 0.21065(8) 0.39544(17) 0.0320(7) Uani 1 1 d .
H55 H 0.2696 0.2275 0.4343 0.038 Uiso 1 1 calc R
C56 C 0.26281(11) 0.22607(10) 0.3218(2) 0.0324(8) Uani 1 1 d .
O57 O 0.24833(10) 0.20661(8) 0.26348(17) 0.0516(8) Uani 1 1 d .
N58 N 0.28263(9) 0.26602(8) 0.32450(17) 0.0302(7) Uani 1 1 d .
H58 H 0.2909 0.2767 0.3709 0.036 Uiso 1 1 calc R
C59 C 0.29113(10) 0.29144(10) 0.2614(2) 0.0280(7) Uani 1 1 d .
C60 C 0.30175(10) 0.32986(10) 0.2783(2) 0.0286(7) Uani 1 1 d .
H60 H 0.3035 0.3382 0.3311 0.034 Uiso 1 1 calc R
C61 C 0.30970(10) 0.35568(11) 0.2170(2) 0.0335(8) Uani 1 1 d .
H61 H 0.3165 0.3817 0.2294 0.040 Uiso 1 1 calc R
N62 N 0.30839(9) 0.34618(9) 0.14121(19) 0.0371(7) Uani 1 1 d .
C63 C 0.29931(12) 0.30947(12) 0.1266(2) 0.0409(9) Uani 1 1 d .
H63 H 0.2990 0.3022 0.0733 0.049 Uiso 1 1 calc R
C64 C 0.29042(12) 0.28129(11) 0.1830(2) 0.0365(9) Uani 1 1 d .
H64 H 0.2840 0.2556 0.1687 0.044 Uiso 1 1 calc R
C65 C 0.9356(4) 0.1424(3) 0.0768(8) 0.167(5) Uani 1 1 d .
H65A H 0.9457 0.1488 0.0232 0.250 Uiso 1 1 calc R
H65B H 0.9569 0.1567 0.1141 0.250 Uiso 1 1 calc R
H65C H 0.9155 0.1495 0.0844 0.250 Uiso 1 1 calc R
C66 C 0.9188(2) 0.1006(2) 0.0897(4) 0.0858(19) Uani 1 1 d .
C67 C 0.9342(2) 0.0786(2) 0.0566(4) 0.090(2) Uani 1 1 d .
H67 H 0.9579 0.0914 0.0280 0.108 Uiso 1 1 calc R
C68 C 0.9147(3) 0.0379(3) 0.0653(5) 0.097(2) Uani 1 1 d .
H68 H 0.9256 0.0235 0.0430 0.116 Uiso 1 1 calc R
C69 C 0.8805(2) 0.0190(2) 0.1054(4) 0.093(2) Uani 1 1 d .
H69 H 0.8669 -0.0086 0.1095 0.111 Uiso 1 1 calc R
C70 C 0.8657(2) 0.0405(2) 0.1405(4) 0.0880(19) Uani 1 1 d .
H70 H 0.8424 0.0276 0.1703 0.106 Uiso 1 1 calc R
C71 C 0.8846(2) 0.0807(2) 0.1323(4) 0.0855(19) Uani 1 1 d .
H71 H 0.8739 0.0948 0.1564 0.103 Uiso 1 1 calc R
C72 C 1.0000 1.0000 0.8579(18) 0.177(10) Uani 1 3 d S
H72 H 1.0000 1.0000 0.7993 0.213 Uiso 1 3 calc SR
Cl73 Cl 0.98276(17) 0.95266(15) 0.8846(3) 0.239(2) Uani 1 1 d .

loop_
_atom_site_aniso_label
_atom_site_aniso_U_11
_atom_site_aniso_U_22
_atom_site_aniso_U_33
_atom_site_aniso_U_23
_atom_site_aniso_U_13
_atom_site_aniso_U_12
Zn1 0.0315(3) 0.0277(3) 0.0351(3) 0.00571(16) 0.00154(17) 0.01521(19)
N1 0.0330(17) 0.0313(16) 0.0373(17) 0.0014(13) -0.0034(13) 0.0180(14)
C2 0.040(2) 0.0320(19) 0.039(2) 0.0005(16) -0.0060(16) 0.0212(17)
C3 0.045(2) 0.037(2) 0.034(2) -0.0038(16) -0.0046(17) 0.0209(18)
C4 0.040(2) 0.038(2) 0.037(2) -0.0014(17) -0.0002(17) 0.0209(18)
C5 0.037(2) 0.0281(18) 0.0336(19) 0.0005(15) -0.0007(16) 0.0187(16)
C6 0.0354(19) 0.0271(18) 0.0341(19) 0.0019(15) -0.0001(15) 0.0179(16)
C7 0.034(2) 0.0317(19) 0.0306(19) -0.0058(15) -0.0023(15) 0.0115(16)
C8 0.046(2) 0.042(2) 0.038(2) 0.0003(18) -0.0008(18) 0.014(2)
C9 0.052(3) 0.051(3) 0.039(2) 0.003(2) 0.008(2) 0.005(2)
C10 0.035(2) 0.072(3) 0.040(3) -0.011(2) 0.0049(19) 0.006(2)
C11 0.033(2) 0.070(3) 0.043(2) -0.020(2) -0.0058(18) 0.023(2)
C12 0.033(2) 0.039(2) 0.032(2) -0.0079(16) -0.0014(16) 0.0138(17)
C13 0.0322(19) 0.0263(18) 0.035(2) 0.0031(15) -0.0001(15) 0.0150(15)
C14 0.033(2) 0.036(2) 0.035(2) 0.0014(16) 0.0006(16) 0.0175(17)
C15 0.039(2) 0.036(2) 0.0306(19) 0.0004(15) -0.0011(15) 0.0222(17)
C16 0.037(2) 0.0292(18) 0.0322(19) 0.0059(15) 0.0016(15) 0.0195(16)
N17 0.0326(16) 0.0311(16) 0.0325(16) 0.0039(13) 0.0023(13) 0.0176(13)
C18 0.040(2) 0.0260(18) 0.035(2) 0.0051(15) 0.0041(16) 0.0176(16)
C19 0.039(2) 0.0336(19) 0.035(2) 0.0050(16) 0.0083(16) 0.0211(17)
C20 0.039(2) 0.036(2) 0.038(2) 0.0050(16) 0.0046(17) 0.0209(17)
C21 0.046(2) 0.043(2) 0.044(2) -0.0020(18) 0.0014(18) 0.026(2)
C22 0.068(3) 0.062(3) 0.038(2) -0.007(2) -0.002(2) 0.041(3)
C23 0.086(4) 0.056(3) 0.035(2) 0.009(2) 0.011(2) 0.039(3)
C24 0.064(3) 0.037(2) 0.034(2) 0.0053(17) 0.0103(19) 0.026(2)
C25 0.041(2) 0.0242(18) 0.038(2) 0.0060(15) 0.0093(17) 0.0150(16)
C26 0.044(2) 0.031(2) 0.054(3) -0.0044(18) 0.013(2) 0.0098(18)
C27 0.040(2) 0.034(2) 0.064(3) -0.007(2) 0.018(2) 0.0102(19)
C28 0.036(2) 0.0245(18) 0.053(2) 0.0085(17) 0.0116(18) 0.0152(16)
N29 0.0337(17) 0.0278(16) 0.0401(18) 0.0093(13) 0.0065(14) 0.0157(13)
C30 0.036(2) 0.0237(18) 0.056(3) 0.0081(17) 0.0037(18) 0.0155(16)
C31 0.039(2) 0.027(2) 0.069(3) -0.0014(19) 0.009(2) 0.0129(18)
C32 0.067(3) 0.048(3) 0.077(4) -0.001(3) 0.017(3) 0.013(3)
C33 0.078(5) 0.079(4) 0.090(5) -0.016(4) 0.036(4) 0.002(4)
C34 0.050(3) 0.062(4) 0.126(6) -0.030(4) 0.038(4) -0.003(3)
C35 0.045(3) 0.075(4) 0.191(9) -0.030(5) 0.008(4) 0.028(3)
C36 0.052(3) 0.061(3) 0.130(6) 0.006(3) 0.003(3) 0.031(3)
C37 0.0306(19) 0.0312(19) 0.052(2) 0.0129(17) 0.0000(17) 0.0148(16)
C38 0.036(2) 0.053(3) 0.055(3) 0.016(2) -0.004(2) 0.016(2)
C39 0.037(2) 0.053(3) 0.054(3) 0.009(2) -0.013(2) 0.015(2)
C40 0.036(2) 0.035(2) 0.044(2) 0.0089(17) -0.0059(17) 0.0153(17)
N41 0.0333(17) 0.0316(16) 0.0428(19) 0.0092(14) 0.0000(14) 0.0144(14)
C42 0.040(2) 0.0304(19) 0.045(2) 0.0037(16) -0.0092(18) 0.0185(17)
C43 0.040(2) 0.041(2) 0.049(2) 0.0001(19) -0.0087(18) 0.0217(19)
C44 0.043(2) 0.045(2) 0.042(2) 0.0046(18) 0.0019(18) 0.0237(19)
C45 0.052(3) 0.044(2) 0.049(3) -0.002(2) 0.006(2) 0.023(2)
C46 0.063(3) 0.066(3) 0.048(3) -0.016(2) -0.021(2) 0.029(3)
C47 0.186(8) 0.115(6) 0.090(5) -0.039(4) -0.086(5) 0.114(6)
C48 0.185(8) 0.095(5) 0.087(5) -0.042(4) -0.084(5) 0.109(6)
N49 0.0323(16) 0.0293(16) 0.0362(17) 0.0047(13) 0.0008(13) 0.0157(13)
C50 0.054(2) 0.043(2) 0.0279(19) 0.0070(16) 0.0083(17) 0.032(2)
C51 0.055(2) 0.035(2) 0.0284(19) -0.0015(15) 0.0009(17) 0.0279(19)
C52 0.0306(18) 0.0259(17) 0.0308(19) 0.0008(14) -0.0014(14) 0.0142(15)
C53 0.081(3) 0.032(2) 0.032(2) -0.0017(17) -0.017(2) 0.025(2)
C54 0.073(3) 0.030(2) 0.041(2) -0.0070(17) -0.018(2) 0.022(2)
N55 0.0428(18) 0.0243(15) 0.0266(15) -0.0020(12) -0.0059(13) 0.0151(14)
C56 0.044(2) 0.0286(18) 0.0257(18) -0.0020(15) -0.0037(15) 0.0184(17)
O57 0.083(2) 0.0304(15) 0.0319(15) -0.0023(12) -0.0124(15) 0.0211(15)
N58 0.0400(17) 0.0269(15) 0.0212(14) -0.0013(12) -0.0027(12) 0.0148(13)
C59 0.0258(17) 0.0280(18) 0.0291(18) 0.0034(14) 0.0003(14) 0.0126(15)
C60 0.0279(18) 0.0298(18) 0.0276(18) -0.0009(14) -0.0015(14) 0.0142(15)
C61 0.0278(18) 0.0277(18) 0.042(2) 0.0043(16) -0.0044(16) 0.0118(15)
N62 0.0379(18) 0.0368(18) 0.0320(17) 0.0084(14) -0.0006(14) 0.0152(15)
C63 0.045(2) 0.046(2) 0.0261(19) 0.0022(17) 0.0022(16) 0.0181(19)
C64 0.049(2) 0.033(2) 0.0267(19) -0.0018(15) 0.0026(16) 0.0203(18)
C65 0.188(11) 0.096(7) 0.199(12) 0.021(7) -0.051(9) 0.059(7)
C66 0.086(5) 0.085(5) 0.082(4) -0.005(4) -0.020(4) 0.039(4)
C67 0.075(4) 0.105(6) 0.081(5) -0.001(4) -0.005(3) 0.039(4)
C68 0.107(6) 0.109(6) 0.085(5) -0.016(4) -0.011(4) 0.062(5)
C69 0.098(5) 0.089(5) 0.090(5) -0.006(4) -0.005(4) 0.046(4)
C70 0.088(5) 0.102(5) 0.082(4) 0.002(4) -0.008(4) 0.053(4)
C71 0.093(5) 0.102(5) 0.075(4) -0.007(4) -0.013(4) 0.059(4)
C72 0.110(8) 0.110(8) 0.31(3) 0.000 0.000 0.055(4)
Cl73 0.259(5) 0.203(4) 0.260(6) 0.043(4) 0.084(4) 0.118(4)

loop_
_atom_type_symbol
_atom_type_description
_atom_type_scat_dispersion_real
_atom_type_scat_dispersion_imag
_atom_type_scat_source
C C 0.0033 0.0016 'International Tables Vol C Tables 4.2.6.8 and 6.1.1.4'
H H 0.0000 0.0000 'International Tables Vol C Tables 4.2.6.8 and 6.1.1.4'
N N 0.0061 0.0033 'International Tables Vol C Tables 4.2.6.8 and 6.1.1.4'
O O 0.0106 0.0060 'International Tables Vol C Tables 4.2.6.8 and 6.1.1.4'
Zn Zn 0.2839 1.4301 'International Tables Vol C Tables 4.2.6.8 and 6.1.1.4'
Cl Cl 0.1484 0.1585 'International Tables Vol C Tables 4.2.6.8 and 6.1.1.4'

loop_
_geom_angle_atom_site_label_1
_geom_angle_atom_site_label_2
_geom_angle_atom_site_label_3
_geom_angle
_geom_angle_site_symmetry_1
_geom_angle_site_symmetry_3
N29 Zn1 N41 88.70(13) . .
N29 Zn1 N1 160.65(12) . .
N41 Zn1 N1 88.67(13) . .
N29 Zn1 N17 87.77(12) . .
N41 Zn1 N17 159.01(12) . .
N1 Zn1 N17 87.86(12) . .
N29 Zn1 N49 101.86(12) . .
N41 Zn1 N49 105.18(12) . .
N1 Zn1 N49 97.33(12) . .
N17 Zn1 N49 95.79(12) . .
C5 N1 C2 105.9(3) . .
C5 N1 Zn1 126.8(2) . .
C2 N1 Zn1 126.5(3) . .
N1 C2 C42 125.0(4) . .
N1 C2 C3 109.9(3) . .
C42 C2 C3 125.0(4) . .
C4 C3 C2 106.8(4) . .
C4 C3 H3 126.6 . .
C2 C3 H3 126.6 . .
C3 C4 C5 107.3(4) . .
C3 C4 H4 126.3 . .
C5 C4 H4 126.3 . .
N1 C5 C6 125.3(3) . .
N1 C5 C4 110.0(3) . .
C6 C5 C4 124.5(4) . .
C5 C6 C13 124.6(3) . .
C5 C6 C7 117.8(3) . .
C13 C6 C7 117.6(3) . .
C8 C7 C12 118.3(4) . .
C8 C7 C6 120.6(4) . .
C12 C7 C6 121.1(3) . .
C9 C8 C7 120.8(4) . .
C9 C8 H8 119.6 . .
C7 C8 H8 119.6 . .
C8 C9 C10 120.3(5) . .
C8 C9 H9 119.9 . .
C10 C9 H9 119.9 . .
C11 C10 C9 120.0(4) . .
C11 C10 H10 120.0 . .
C9 C10 H10 120.0 . .
C10 C11 C12 120.9(5) . .
C10 C11 H11 119.5 . .
C12 C11 H11 119.5 . .
C11 C12 C7 119.6(4) . .
C11 C12 H12 120.2 . .
C7 C12 H12 120.2 . .
N17 C13 C6 126.2(3) . .
N17 C13 C14 109.7(3) . .
C6 C13 C14 124.0(3) . .
C15 C14 C13 106.9(3) . .
C15 C14 H14 126.5 . .
C13 C14 H14 126.5 . .
C14 C15 C16 107.5(3) . .
C14 C15 H15 126.2 . .
C16 C15 H15 126.2 . .
N17 C16 C18 125.6(3) . .
N17 C16 C15 109.1(3) . .
C18 C16 C15 125.3(4) . .
C13 N17 C16 106.7(3) . .
C13 N17 Zn1 126.3(2) . .
C16 N17 Zn1 126.2(2) . .
C16 C18 C25 124.7(4) . .
C16 C18 C19 117.7(3) . .
C25 C18 C19 117.7(3) . .
C20 C19 C24 117.7(4) . .
C20 C19 C18 121.3(3) . .
C24 C19 C18 121.0(4) . .
C21 C20 C19 121.5(4) . .
C21 C20 H20 119.2 . .
C19 C20 H20 119.2 . .
C20 C21 C22 119.9(4) . .
C20 C21 H21 120.1 . .
C22 C21 H21 120.1 . .
C21 C22 C23 119.1(4) . .
C21 C22 H22 120.4 . .
C23 C22 H22 120.4 . .
C24 C23 C22 121.0(4) . .
C24 C23 H23 119.5 . .
C22 C23 H23 119.5 . .
C23 C24 C19 120.8(4) . .
C23 C24 H1 119.6 . .
C19 C24 H1 119.6 . .
N29 C25 C18 126.0(3) . .
N29 C25 C26 109.1(3) . .
C18 C25 C26 124.9(4) . .
C27 C26 C25 107.2(4) . .
C27 C26 H26 126.4 . .
C25 C26 H26 126.4 . .
C26 C27 C28 107.6(4) . .
C26 C27 H27 126.2 . .
C28 C27 H27 126.2 . .
N29 C28 C30 125.9(4) . .
N29 C28 C27 108.9(4) . .
C30 C28 C27 125.1(4) . .
C25 N29 C28 107.0(3) . .
C25 N29 Zn1 126.0(2) . .
C28 N29 Zn1 124.8(3) . .
C37 C30 C28 125.4(4) . .
C37 C30 C31 116.2(3) . .
C28 C30 C31 118.4(4) . .
C32 C31 C36 120.0 . .
C32 C31 C30 119.6(3) . .
C36 C31 C30 120.4(3) . .
C33 C32 C31 120.0 . .
C33 C32 H32 120.0 . .
C31 C32 H32 120.0 . .
C34 C33 C32 120.0 . .
C34 C33 H33 120.0 . .
C32 C33 H33 120.0 . .
C33 C34 C35 120.0 . .
C33 C34 H34 120.0 . .
C35 C34 H34 120.0 . .
C36 C35 C34 120.0 . .
C36 C35 H35 120.0 . .
C34 C35 H35 120.0 . .
C35 C36 C31 120.0 . .
C35 C36 H36 120.0 . .
C31 C36 H36 120.0 . .
N41 C37 C30 125.2(4) . .
N41 C37 C38 109.0(4) . .
C30 C37 C38 125.8(4) . .
C39 C38 C37 107.7(4) . .
C39 C38 H38 126.1 . .
C37 C38 H38 126.1 . .
C38 C39 C40 107.2(4) . .
C38 C39 H39 126.4 . .
C40 C39 H39 126.4 . .
N41 C40 C42 126.4(4) . .
N41 C40 C39 109.3(4) . .
C42 C40 C39 124.2(4) . .
C40 N41 C37 106.8(3) . .
C40 N41 Zn1 126.3(3) . .
C37 N41 Zn1 126.9(3) . .
C40 C42 C2 125.4(4) . .
C40 C42 C43 117.4(4) . .
C2 C42 C43 117.2(4) . .
C44 C43 C48 117.7(4) . .
C44 C43 C42 122.8(4) . .
C48 C43 C42 119.6(4) . .
C43 C44 C45 121.9(4) . .
C43 C44 H44 119.0 . .
C45 C44 H44 119.0 . .
C46 C45 C44 120.0(4) . .
C46 C45 H45 120.0 . .
C44 C45 H45 120.0 . .
C45 C46 C47 119.2(5) . .
C45 C46 H46 120.4 . .
C47 C46 H46 120.4 . .
C46 C47 C48 120.9(5) . .
C46 C47 H47 119.6 . .
C48 C47 H47 119.6 . .
C43 C48 C47 120.1(5) . .
C43 C48 H48 119.9 . .
C47 C48 H48 119.9 . .
C54 N49 C50 115.5(3) . .
C54 N49 Zn1 123.1(3) . .
C50 N49 Zn1 120.9(2) . .
N49 C50 C51 123.5(4) . .
N49 C50 H50 118.2 . .
C51 C50 H50 118.2 . .
C50 C51 C52 120.4(4) . .
C50 C51 H51 119.8 . .
C52 C51 H51 119.8 . .
C51 C52 C53 116.3(3) . .
C51 C52 N55 118.6(3) . .
C53 C52 N55 125.1(3) . .
C54 C53 C52 118.9(4) . .
C54 C53 H53 120.6 . .
C52 C53 H53 120.6 . .
N49 C54 C53 125.0(4) . .
N49 C54 H54 117.5 . .
C53 C54 H54 117.5 . .
C56 N55 C52 128.4(3) . .
C56 N55 H55 115.8 . .
C52 N55 H55 115.8 . .
O57 C56 N58 125.3(3) 1 .
O57 C56 N58 125.3(3) . .
O57 C56 N55 124.0(3) 1 .
O57 C56 N55 124.0(3) . .
N58 C56 N55 110.7(3) . .
C56 N58 C59 126.9(3) . .
C56 N58 H58 116.6 . .
C59 N58 H58 116.6 . .
C64 C59 C60 117.8(3) . .
C64 C59 N58 124.7(3) . .
C60 C59 N58 117.5(3) . .
C61 C60 C59 119.0(3) . .
C61 C60 H60 120.5 . .
C59 C60 H60 120.5 . .
N62 C61 C60 123.9(3) . .
N62 C61 H61 118.0 . .
C60 C61 H61 118.0 . .
C63 N62 C61 116.0(3) . .
N62 C63 C64 124.9(4) . .
N62 C63 H63 117.6 . .
C64 C63 H63 117.6 . .
C63 C64 C59 118.4(4) . .
C63 C64 H64 120.8 . .
C59 C64 H64 120.8 . .
C66 C65 H65A 109.5 . .
C66 C65 H65B 109.5 . .
H65A C65 H65B 109.5 . .
C66 C65 H65C 109.5 . .
H65A C65 H65C 109.5 . .
H65B C65 H65C 109.5 . .
C71 C66 C67 117.5(7) . .
C71 C66 C65 119.1(9) . .
C67 C66 C65 123.2(9) . .
C68 C67 C66 120.6(7) . .
C68 C67 H67 119.7 . .
C66 C67 H67 119.7 . .
C69 C68 C67 120.6(8) . .
C69 C68 H68 119.7 . .
C67 C68 H68 119.7 . .
C68 C69 C70 119.2(8) . .
C68 C69 H69 120.4 . .
C70 C69 H69 120.4 . .
C71 C70 C69 120.7(8) . .
C71 C70 H70 119.6 . .
C69 C70 H70 119.6 . .
C66 C71 C70 121.3(7) . .
C66 C71 H71 119.3 . .
C70 C71 H71 119.3 . .
Cl73 C72 Cl73 113.1(9) 2_765 3_675
Cl73 C72 Cl73 113.1(9) 2_765 .
Cl73 C72 Cl73 113.1(9) 3_675 .
Cl73 C72 H72 105.5 2_765 .
Cl73 C72 H72 105.5 3_675 .
Cl73 C72 H72 105.5 . .

loop_
_geom_bond_atom_site_label_1
_geom_bond_atom_site_label_2
_geom_bond_distance
_geom_bond_site_symmetry_2
Zn1 N29 2.074(3) .
Zn1 N41 2.075(3) .
Zn1 N1 2.076(3) .
Zn1 N17 2.088(3) .
Zn1 N49 2.141(3) .
N1 C5 1.371(5) .
N1 C2 1.378(5) .
C2 C42 1.410(6) .
C2 C3 1.431(6) .
C3 C4 1.355(6) .
C3 H3 0.9500 .
C4 C5 1.427(5) .
C4 H4 0.9500 .
C5 C6 1.413(5) .
C6 C13 1.413(5) .
C6 C7 1.487(5) .
C7 C8 1.397(6) .
C7 C12 1.400(6) .
C8 C9 1.375(7) .
C8 H8 0.9500 .
C9 C10 1.382(8) .
C9 H9 0.9500 .
C10 C11 1.355(7) .
C10 H10 0.9500 .
C11 C12 1.398(6) .
C11 H11 0.9500 .
C12 H12 0.9500 .
C13 N17 1.368(5) .
C13 C14 1.441(5) .
C14 C15 1.353(6) .
C14 H14 0.9500 .
C15 C16 1.437(5) .
C15 H15 0.9500 .
C16 N17 1.380(5) .
C16 C18 1.401(5) .
C18 C25 1.416(6) .
C18 C19 1.500(6) .
C19 C20 1.392(6) .
C19 C24 1.396(5) .
C20 C21 1.384(6) .
C20 H20 0.9500 .
C21 C22 1.384(6) .
C21 H21 0.9500 .
C22 C23 1.385(7) .
C22 H22 0.9500 .
C23 C24 1.373(7) .
C23 H23 0.9500 .
C24 H1 0.9500 .
C25 N29 1.355(5) .
C25 C26 1.449(6) .
C26 C27 1.335(6) .
C26 H26 0.9500 .
C27 C28 1.433(6) .
C27 H27 0.9500 .
C28 N29 1.379(5) .
C28 C30 1.403(6) .
C30 C37 1.402(6) .
C30 C31 1.504(5) .
C31 C32 1.3900 .
C31 C36 1.3900 .
C32 C33 1.3900 .
C32 H32 0.9500 .
C33 C34 1.3900 .
C33 H33 0.9500 .
C34 C35 1.3900 .
C34 H34 0.9500 .
C35 C36 1.3900 .
C35 H35 0.9500 .
C36 H36 0.9500 .
C37 N41 1.374(5) .
C37 C38 1.437(6) .
C38 C39 1.340(7) .
C38 H38 0.9500 .
C39 C40 1.440(6) .
C39 H39 0.9500 .
C40 N41 1.370(5) .
C40 C42 1.398(6) .
C42 C43 1.499(6) .
C43 C44 1.365(6) .
C43 C48 1.370(7) .
C44 C45 1.393(6) .
C44 H44 0.9500 .
C45 C46 1.351(7) .
C45 H45 0.9500 .
C46 C47 1.356(8) .
C46 H46 0.9500 .
C47 C48 1.405(8) .
C47 H47 0.9500 .
C48 H48 0.9500 .
N49 C54 1.325(5) .
N49 C50 1.334(5) .
C50 C51 1.373(5) .
C50 H50 0.9500 .
C51 C52 1.379(5) .
C51 H51 0.9500 .
C52 C53 1.384(5) .
C52 N55 1.388(5) .
C53 C54 1.377(6) .
C53 H53 0.9500 .
C54 H54 0.9500 .
N55 C56 1.382(5) .
N55 H55 0.8800 .
C56 O57 1.213(5) 1
C56 O57 1.213(5) .
C56 N58 1.372(5) .
N58 C59 1.395(4) .
N58 H58 0.8800 .
C59 C64 1.393(5) .
C59 C60 1.393(5) .
C60 C61 1.384(5) .
C60 H60 0.9500 .
C61 N62 1.340(5) .
C61 H61 0.9500 .
N62 C63 1.336(5) .
C63 C64 1.380(6) .
C63 H63 0.9500 .
C64 H64 0.9500 .
C65 C66 1.461(11) .
C65 H65A 0.9800 .
C65 H65B 0.9800 .
C65 H65C 0.9800 .
C66 C71 1.384(10) .
C66 C67 1.407(10) .
C67 C68 1.407(11) .
C67 H67 0.9500 .
C68 C69 1.362(11) .
C68 H68 0.9500 .
C69 C70 1.391(10) .
C69 H69 0.9500 .
C70 C71 1.386(10) .
C70 H70 0.9500 .
C71 H71 0.9500 .
C72 Cl73 1.707(9) 2_765
C72 Cl73 1.707(9) 3_675
C72 Cl73 1.707(9) .
C72 H72 1.0000 .

loop_
_geom_hbond_atom_site_label_D
_geom_hbond_atom_site_label_H
_geom_hbond_atom_site_label_A
_geom_hbond_distance_DH
_geom_hbond_distance_HA
_geom_hbond_distance_DA
_geom_hbond_angle_DHA
_geom_hbond_site_symmetry_A
N55 H55 N62 0.88 2.53 3.283(4) 144.7 5
N58 H58 N62 0.88 2.05 2.901(4) 163.7 5
C53 H53 O57 0.95 2.31 2.902(5) 120.2 1
C64 H64 O57 0.95 2.37 2.915(5) 115.7 1
